data_1559517
loop_
_publ_author_name
'Svensson, Goran'
'Albertsson, Jorgen'

_publ_section_title
;
 On the Crystal Structure of Dithiophosphorus Compounds. The Crystal
 Structure of Pb[S2P(C2H5)2]2 at 293 K and Cd2[S2P(C2H5)2]4 at 173 K
;
_journal_name_full 'Acta Chemica Scandinavica'
_journal_page_first 820
_journal_page_last 827
_journal_paper_doi 10.3891/acta.chem.scand.45-0820
_journal_volume 45
_journal_year 1991
_chemical_formula_sum 'C16 H40 Cd2 P4 S8'
_chemical_formula_weight 837.7
_chemical_name_common
;
Cd2[S2P(C2H5)2]4
;
_space_group_IT_number 61
_space_group_name_Hall '-P 2ac 2ab'
_space_group_name_H-M_alt 'P b c a'
_symmetry_cell_setting orthorhombic
_symmetry_Int_Tables_number 61
_symmetry_space_group_name_Hall '-P 2ac 2ab'
_symmetry_space_group_name_H-M 'P b c a'
_cell_angle_alpha 90.
_cell_angle_beta 90.
_cell_angle_gamma 90.
_cell_formula_units_Z 4
_cell_length_a 11.959(4)
_cell_length_b 20.235(13)
_cell_length_c 13.747(5)
_cell_volume 3327(3)
_diffrn_ambient_temperature 173
_diffrn_radiation_probe x-ray
_diffrn_radiation_type MoK\a
_diffrn_radiation_wavelength 0.71069
_exptl_absorpt_coefficient_mu 1.95
_exptl_crystal_density_diffrn 1.673
_exptl_crystal_F_000 1680
_refine_ls_goodness_of_fit_ref 1.31
_refine_ls_number_parameters 146
_refine_ls_number_reflns 2088
_refine_ls_R_factor_gt 0.040
_refine_ls_wR_factor_gt 0.053
_cod_data_source_file Acta-Chem-Scand-1991-45-820-2.cif
_cod_data_source_block 2
_cod_original_cell_volume 3327(1)
_cod_database_code 1559517

loop_
_space_group_symop_id
_space_group_symop_operation_xyz
1 x,y,z
2 1/2-x,-y,1/2+z
3 1/2+x,1/2-y,-z
4 -x,1/2+y,1/2-z
5 -x,-y,-z
6 1/2+x,y,1/2-z
7 1/2-x,1/2+y,z
8 x,1/2-y,1/2+z

loop_
_atom_site_label
_atom_site_type_symbol
_atom_site_thermal_displace_type
_atom_site_fract_x
_atom_site_fract_y
_atom_site_fract_z
_atom_site_occupancy
_atom_site_U_iso_or_equiv
_atom_site_calc_flag
_atom_site_refinement_flags
_atom_site_disorder_assembly
_atom_site_disorder_group
Cd Cd Uiso 0.01353(4) 0.09611(3) 0.04279(4) 1.000 0.0374(2) . . . .
S1 S Uiso 0.1720(2) 0.10278(10) 0.16580(10) 1.000 0.0468(6) . . . .
S2 S Uiso -0.0349(2) 0.20870(11) 0.1322(2) 1.000 0.0673(9) . . . .
S3 S Uiso 0.02400(10) 0.11672(9) -0.14050(10) 1.000 0.0391(6) . . . .
S4 S Uiso -0.15390(10) 0.01857(8) 0.04710(10) 1.000 0.0346(5) . . . .
P1 P Uiso -0.13410(10) -0.04212(9) 0.16340(10) 1.000 0.0317(5) . . . .
P2 P Uiso 0.1034(2) 0.19003(10) 0.20790(10) 1.000 0.0473(7) . . . .
C1 C Uiso -0.0899(7) 0.0040(4) 0.2686(5) 1.000 0.048(3) . . . .
C2 C Uiso -0.0945(8) -0.0330(5) 0.3647(6) 1.000 0.066(4) . . . .
C3 C Uiso -0.2715(6) -0.0765(4) 0.1905(6) 1.000 0.045(3) . . . .
C4 C Uiso -0.3162(7) -0.1197(4) 0.1092(7) 1.000 0.060(3) . . . .
C5 C Uiso 0.2051(8) 0.2570(4) 0.1932(8) 1.000 0.069(4) . . . .
C6 C Uiso 0.2438(10) 0.2664(6) 0.0884(9) 1.000 0.088(5) . . . .
C7 C Uiso 0.0833(18) 0.1913(7) 0.3417(8) 1.000 0.144(8) . . . .
C8A C Uiso 0.081(3) 0.1395(17) 0.3918(18) 0.500 0.109(15) . . . .
C8B C Uiso 0.023(2) 0.1440(14) 0.390(2) 0.500 0.077(10) . . . .

loop_
_atom_type_symbol
_atom_type_description
_atom_type_scat_dispersion_real
_atom_type_scat_dispersion_imag
_atom_type_scat_source
C C 0.0033 0.0016 ' International Tables Vol C Tables 4.2.6.8 and 6.1.1.4'
Cd Cd -0.8075 1.2024 ' International Tables Vol C Tables 4.2.6.8 and 6.1.1.4'
P P 0.1023 0.0942 ' International Tables Vol C Tables 4.2.6.8 and 6.1.1.4'
S S 0.1246 0.1234 ' International Tables Vol C Tables 4.2.6.8 and 6.1.1.4'

loop_
_geom_angle_atom_site_label_1
_geom_angle_atom_site_label_2
_geom_angle_atom_site_label_3
_geom_angle
_geom_angle_site_symmetry_1
_geom_angle_site_symmetry_2
_geom_angle_site_symmetry_3
_geom_angle_publ_flag
S1 Cd S2 78.99(7) . . . yes
S1 Cd S3 127.59(5) . . . yes
S1 Cd S4 127.13(6) . . . yes
S1 Cd S4 84.37(5) . . 5_555 yes
S2 Cd S3 109.10(7) . . . yes
S2 Cd S4 110.30(6) . . . yes
S2 Cd S4 160.05(6) . . 5_555 yes
S3 Cd S4 99.33(5) . . . yes
S3 Cd S4 72.82(5) . . 5_555 yes
S4 Cd S4 88.51(4) . . 5_555 yes
Cd S1 P2 86.25(10) . . . yes
Cd S2 P2 84.14(10) . . . yes
Cd S3 P1 93.63(7) . . 5_555 yes
Cd S4 P1 107.43(7) . . . yes
Cd S4 Cd 91.49(4) . . 5_555 yes
Cd S4 P1 78.41(6) 5_555 . . yes
S4 P1 C1 110.7(3) . . . yes
S4 P1 C3 106.7(3) . . . yes
S3 P1 S4 113.82(8) 5_555 . . yes
C1 P1 C3 107.4(4) . . . yes
S3 P1 C1 108.7(3) 5_555 . . yes
S3 P1 C3 109.5(3) 5_555 . . yes
S1 P2 S2 110.59(12) . . . yes
S1 P2 C5 110.1(3) . . . yes
S1 P2 C7 110.3(5) . . . yes
S2 P2 C5 110.7(3) . . . yes
S2 P2 C7 114.1(7) . . . yes
C5 P2 C7 100.7(7) . . . yes
P1 C1 C2 115.6(6) . . . yes
P1 C3 C4 112.8(6) . . . yes
P2 C5 C6 113.5(7) . . . yes
P2 C7 C8A 122.4(16) . . . yes
P2 C7 C8B 122.6(15) . . . yes
C8A C7 C8B 31(2) . . . no
C7 C8A C8B 84(4) . . . no
C7 C8B C8A 66(3) . . . no

loop_
_geom_bond_atom_site_label_1
_geom_bond_atom_site_label_2
_geom_bond_distance
_geom_bond_site_symmetry_1
_geom_bond_site_symmetry_2
_geom_bond_publ_flag
Cd S1 2.544(3) . . yes
Cd S2 2.653(3) . . yes
Cd S3 2.557(2) . . yes
Cd S4 2.545(2) . . yes
Cd S4 3.119(3) . 5_555 yes
S1 P2 2.031(3) . . yes
S2 P2 1.990(4) . . yes
S3 P1 2.028(3) . 5_555 yes
S4 P1 2.030(3) . . yes
P1 C1 1.801(8) . . yes
P1 C3 1.823(8) . . yes
P2 C5 1.832(9) . . yes
P2 C7 1.855(11) . . yes
C1 C2 1.520(11) . . no
C3 C4 1.516(12) . . no
C5 C6 1.525(16) . . no
C7 C8A 1.26(3) . . no
C7 C8B 1.37(3) . . no
C8A C8B 0.70(4) . . no

loop_
_geom_torsion_atom_site_label_1
_geom_torsion_atom_site_label_2
_geom_torsion_atom_site_label_3
_geom_torsion_atom_site_label_4
_geom_torsion
_geom_torsion_site_symmetry_1
_geom_torsion_site_symmetry_2
_geom_torsion_site_symmetry_3
_geom_torsion_site_symmetry_4
_geom_torsion_publ_flag
S2 Cd S1 P2 -1.17(9) . . . . no
S3 Cd S1 P2 104.55(10) . . . . no
S4 Cd S1 P2 -108.39(9) . . . . no
S4 Cd S1 P2 167.78(8) 5_555 . . . no
S1 Cd S2 P2 1.19(9) . . . . no
S3 Cd S2 P2 -124.98(9) . . . . no
S4 Cd S2 P2 126.90(9) . . . . no
S1 Cd S3 P1 61.30(10) . . . 5_555 no
S2 Cd S3 P1 151.96(8) . . . 5_555 no
S4 Cd S3 P1 -92.64(7) . . . 5_555 no
S4 Cd S3 P1 -7.13(6) 5_555 . . 5_555 no
S1 Cd S4 P1 -3.47(11) . . . . no
S1 Cd S4 Cd -81.79(7) . . . 5_555 no
S2 Cd S4 P1 -94.88(9) . . . . no
S2 Cd S4 Cd -173.21(7) . . . 5_555 no
S3 Cd S4 P1 150.64(8) . . . . no
S3 Cd S4 Cd 72.32(5) . . . 5_555 no
S4 Cd S4 P1 78.32(8) 5_555 . . . no
S4 Cd S4 Cd 0.00(5) 5_555 . . 5_555 no
S1 Cd S4 Cd 127.54(6) . . 5_555 5_555 no
S1 Cd S4 P1 -124.97(7) . . 5_555 5_555 no
S3 Cd S4 Cd -100.24(5) . . 5_555 5_555 no
S3 Cd S4 P1 7.26(6) . . 5_555 5_555 no
S4 Cd S4 Cd 0.00(4) . . 5_555 5_555 no
S4 Cd S4 P1 107.49(6) . . 5_555 5_555 no
Cd S1 P2 S2 1.63(12) . . . . no
Cd S1 P2 C5 -121.0(4) . . . . no
Cd S1 P2 C7 128.8(7) . . . . no
Cd S2 P2 S1 -1.57(12) . . . . no
Cd S2 P2 C5 120.7(4) . . . . no
Cd S2 P2 C7 -126.6(5) . . . . no
Cd S3 P1 S4 11.49(10) . . 5_555 5_555 no
Cd S3 P1 C1 135.3(3) . . 5_555 5_555 no
Cd S3 P1 C3 -107.7(3) . . 5_555 5_555 no
Cd S4 P1 C1 44.4(3) . . . . no
Cd S4 P1 C3 160.9(3) . . . . no
Cd S4 P1 S3 -78.33(10) . . . 5_555 no
Cd S4 P1 C1 132.3(3) 5_555 . . . no
Cd S4 P1 C3 -111.2(3) 5_555 . . . no
Cd S4 P1 S3 9.58(8) 5_555 . . 5_555 no
S4 P1 C1 C2 168.3(6) . . . . no
C3 P1 C1 C2 52.2(7) . . . . no
S3 P1 C1 C2 -66.1(7) 5_555 . . . no
S4 P1 C3 C4 64.2(6) . . . . no
C1 P1 C3 C4 -177.1(6) . . . . no
S3 P1 C3 C4 -59.3(6) 5_555 . . . no
S1 P2 C5 C6 60.8(8) . . . . no
S2 P2 C5 C6 -61.8(7) . . . . no
C7 P2 C5 C6 177.2(9) . . . . no
S1 P2 C7 C8A -20(3) . . . . no
S1 P2 C7 C8B -56(2) . . . . no
S2 P2 C7 C8A 106(2) . . . . no
S2 P2 C7 C8B 69.3(19) . . . . no
C5 P2 C7 C8A -136(2) . . . . no
C5 P2 C7 C8B -172.1(18) . . . . no
P2 C7 C8A C8B -100(4) . . . . no
P2 C7 C8B C8A 100(3) . . . . no
